data_7112873
loop_
_publ_author_name
'Li, Yang'
'Wang, Wen-Hua'
'Yang, Shang-Dong'
'Li, Bi-Jie'
'Feng, Chun'
'Shi, Zhang-Jie'

_publ_section_title
;
 Oxidative dimerization of N-protected and free indole derivatives toward
 3,3&#x2032;-biindoles via Pd-catalyzed direct C--H transformations
;
_journal_issue 25
_journal_name_full 'Chemical Communications'
_journal_page_first 4553
_journal_paper_doi 10.1039/c0cc00486c
_journal_volume 46
_journal_year 2010
_chemical_formula_sum 'C18 H16 N2'
_chemical_formula_weight 260.33
_space_group_IT_number 14
_symmetry_cell_setting monoclinic
_symmetry_space_group_name_Hall '-P 2ybc'
_symmetry_space_group_name_H-M 'P 1 21/c 1'
_atom_sites_solution_hydrogens geom
_atom_sites_solution_primary direct
_atom_sites_solution_secondary difmap
_audit_creation_method SHELXL-97
_cell_angle_alpha 90.00
_cell_angle_beta 96.63(3)
_cell_angle_gamma 90.00
_cell_formula_units_Z 4
_cell_length_a 11.290(2)
_cell_length_b 7.2745(15)
_cell_length_c 17.151(3)
_cell_measurement_temperature 293(2)
_cell_volume 1399.2(5)
_computing_cell_refinement 'Bruker SMART'
_computing_data_collection 'Bruker SMART'
_computing_data_reduction 'Bruker SMART'
_computing_molecular_graphics 'Bruker SHELXTL'
_computing_publication_material 'Bruker SHELXTL'
_computing_structure_refinement 'SHELXL-97 (Sheldrick, 1997)'
_computing_structure_solution 'SHELXS-97 (Sheldrick, 1990)'
_diffrn_ambient_temperature 293(2)
_diffrn_measured_fraction_theta_full 1.000
_diffrn_measured_fraction_theta_max 1.000
_diffrn_measurement_device_type 'CCD area detector'
_diffrn_measurement_method 'phi and omega scans'
_diffrn_radiation_monochromator graphite
_diffrn_radiation_source 'fine-focus sealed tube'
_diffrn_radiation_type MoK\a
_diffrn_radiation_wavelength 0.71073
_diffrn_reflns_av_R_equivalents 0.0000
_diffrn_reflns_av_sigmaI/netI 0.0517
_diffrn_reflns_limit_h_max 14
_diffrn_reflns_limit_h_min 0
_diffrn_reflns_limit_k_max 9
_diffrn_reflns_limit_k_min 0
_diffrn_reflns_limit_l_max 22
_diffrn_reflns_limit_l_min -22
_diffrn_reflns_number 3208
_diffrn_reflns_theta_full 27.48
_diffrn_reflns_theta_max 27.48
_diffrn_reflns_theta_min 1.82
_exptl_absorpt_coefficient_mu 0.073
_exptl_absorpt_correction_T_max 0.8322
_exptl_absorpt_correction_T_min 0.6303
_exptl_absorpt_correction_type multi-scan
_exptl_absorpt_process_details sadabs
_exptl_crystal_colour colorless
_exptl_crystal_density_diffrn 1.236
_exptl_crystal_density_method 'not measured'
_exptl_crystal_description block
_exptl_crystal_F_000 552
_exptl_crystal_size_max 0.60
_exptl_crystal_size_mid 0.41
_exptl_crystal_size_min 0.33
_refine_diff_density_max 0.315
_refine_diff_density_min -0.414
_refine_diff_density_rms 0.121
_refine_ls_extinction_coef 0.133(8)
_refine_ls_extinction_expression Fc^*^=kFc[1+0.001xFc^2^\l^3^/sin(2\q)]^-1/4^
_refine_ls_extinction_method SHELXL
_refine_ls_goodness_of_fit_ref 0.903
_refine_ls_hydrogen_treatment constr
_refine_ls_matrix_type full
_refine_ls_number_parameters 184
_refine_ls_number_reflns 3208
_refine_ls_number_restraints 0
_refine_ls_restrained_S_all 0.903
_refine_ls_R_factor_all 0.0914
_refine_ls_R_factor_gt 0.0568
_refine_ls_shift/su_max 0.017
_refine_ls_shift/su_mean 0.001
_refine_ls_structure_factor_coef Fsqd
_refine_ls_weighting_details
;
calc w=1/[\s^2^(Fo^2^)+(0.0822P)^2^+0.0000P] where P=(Fo^2^+2Fc^2^)/3
;
_refine_ls_weighting_scheme calc
_refine_ls_wR_factor_gt 0.1193
_refine_ls_wR_factor_ref 0.1395
_reflns_number_gt 1841
_reflns_number_total 3208
_reflns_threshold_expression >2sigma(I)
_cod_data_source_file c0cc00486c.txt
_cod_data_source_block 3a
_cod_depositor_comments
;
The following automatic conversions were performed:

'_symmetry_cell_setting' value 'Monoclinic' changed to 'monoclinic'
according to
/usr/data/users/saulius/automatic-downloads/retrospective/RSC/lib/dictionaries/cif_core.dic
dictionary named 'cif_core.dic' version 2.4.2 from 2011-04-26.

Automatic conversion script
Id: cif_fix_values 2281 2013-09-26 08:29:07Z andrius 
;
_cod_original_sg_symbol_H-M P2(1)/c
_cod_database_code 7112873

loop_
_symmetry_equiv_pos_as_xyz
'x, y, z'
'-x, y+1/2, -z+1/2'
'-x, -y, -z'
'x, -y-1/2, z-1/2'

loop_
_atom_site_label
_atom_site_type_symbol
_atom_site_fract_x
_atom_site_fract_y
_atom_site_fract_z
_atom_site_U_iso_or_equiv
_atom_site_adp_type
_atom_site_occupancy
_atom_site_symmetry_multiplicity
_atom_site_calc_flag
_atom_site_refinement_flags
C2 C 0.55423(13) 0.2572(2) 0.21975(8) 0.0477(4) Uani 1 1 d .
C3 C 0.67476(13) 0.2022(2) 0.21031(9) 0.0484(4) Uani 1 1 d .
C10 C 0.45700(13) 0.2738(2) 0.15698(9) 0.0476(4) Uani 1 1 d .
C12 C 0.34559(14) 0.3148(2) 0.04009(9) 0.0539(4) Uani 1 1 d .
N2 N 0.33733(11) 0.25479(17) 0.16835(7) 0.0502(4) Uani 1 1 d .
C11 C 0.46271(14) 0.3096(2) 0.07885(9) 0.0547(4) Uani 1 1 d .
H11 H 0.5321 0.3274 0.0554 0.066 Uiso 1 1 calc R
C17 C 0.26850(14) 0.2810(2) 0.09790(9) 0.0524(4) Uani 1 1 d .
C1 C 0.55532(14) 0.2989(2) 0.29811(9) 0.0537(4) Uani 1 1 d .
H1 H 0.4892 0.3386 0.3211 0.064 Uiso 1 1 calc R
N1 N 0.66569(12) 0.27451(18) 0.33744(7) 0.0565(4) Uani 1 1 d .
C8 C 0.74139(14) 0.2152(2) 0.28484(10) 0.0534(4) Uani 1 1 d .
C4 C 0.73335(14) 0.1414(2) 0.14719(10) 0.0592(4) Uani 1 1 d .
H4 H 0.6918 0.1298 0.0974 0.071 Uiso 1 1 calc R
C18 C 0.28946(14) 0.1994(2) 0.24012(9) 0.0593(5) Uani 1 1 d .
H18A H 0.2742 0.3066 0.2700 0.089 Uiso 1 1 calc R
H18B H 0.3462 0.1222 0.2706 0.089 Uiso 1 1 calc R
H18C H 0.2165 0.1328 0.2270 0.089 Uiso 1 1 calc R
C16 C 0.14507(15) 0.2775(3) 0.07995(12) 0.0675(5) Uani 1 1 d .
H16 H 0.0952 0.2551 0.1184 0.081 Uiso 1 1 calc R
C13 C 0.29506(17) 0.3466(3) -0.03738(10) 0.0720(5) Uani 1 1 d .
H13 H 0.3435 0.3698 -0.0766 0.086 Uiso 1 1 calc R
C7 C 0.86149(16) 0.1716(3) 0.29754(11) 0.0684(5) Uani 1 1 d .
H7 H 0.9039 0.1808 0.3472 0.082 Uiso 1 1 calc R
C9 C 0.69806(18) 0.3040(3) 0.42114(9) 0.0727(5) Uani 1 1 d .
H9A H 0.6329 0.3616 0.4430 0.109 Uiso 1 1 calc R
H9B H 0.7670 0.3819 0.4290 0.109 Uiso 1 1 calc R
H9C H 0.7156 0.1880 0.4466 0.109 Uiso 1 1 calc R
C5 C 0.85248(15) 0.0992(3) 0.15971(11) 0.0728(5) Uani 1 1 d .
H5 H 0.8916 0.0600 0.1178 0.087 Uiso 1 1 calc R
C15 C 0.09992(18) 0.3085(3) 0.00352(13) 0.0836(6) Uani 1 1 d .
H15 H 0.0178 0.3063 -0.0100 0.100 Uiso 1 1 calc R
C6 C 0.91566(16) 0.1140(3) 0.23385(12) 0.0791(6) Uani 1 1 d .
H6 H 0.9963 0.0844 0.2407 0.095 Uiso 1 1 calc R
C14 C 0.1738(2) 0.3432(3) -0.05454(12) 0.0850(6) Uani 1 1 d .
H14 H 0.1400 0.3643 -0.1058 0.102 Uiso 1 1 calc R

loop_
_atom_site_aniso_label
_atom_site_aniso_U_11
_atom_site_aniso_U_22
_atom_site_aniso_U_33
_atom_site_aniso_U_23
_atom_site_aniso_U_13
_atom_site_aniso_U_12
C2 0.0521(9) 0.0457(8) 0.0471(8) 0.0009(6) 0.0132(7) -0.0027(7)
C3 0.0504(8) 0.0460(8) 0.0502(9) 0.0036(7) 0.0114(7) -0.0063(7)
C10 0.0473(8) 0.0476(8) 0.0499(9) -0.0019(7) 0.0138(7) -0.0015(6)
C12 0.0604(10) 0.0509(9) 0.0510(9) -0.0050(7) 0.0086(7) -0.0007(7)
N2 0.0480(7) 0.0531(8) 0.0518(8) 0.0010(6) 0.0158(6) 0.0019(6)
C11 0.0533(9) 0.0649(10) 0.0481(9) 0.0003(7) 0.0150(7) -0.0038(7)
C17 0.0548(9) 0.0462(8) 0.0567(9) -0.0063(7) 0.0088(7) 0.0024(7)
C1 0.0600(10) 0.0509(9) 0.0521(9) 0.0013(7) 0.0150(8) 0.0005(7)
N1 0.0677(9) 0.0562(8) 0.0460(8) 0.0017(6) 0.0075(7) -0.0040(7)
C8 0.0555(9) 0.0489(9) 0.0562(9) 0.0070(7) 0.0089(7) -0.0062(7)
C4 0.0568(10) 0.0658(11) 0.0578(10) 0.0022(8) 0.0191(7) -0.0036(8)
C18 0.0581(10) 0.0626(10) 0.0618(10) 0.0046(8) 0.0264(8) 0.0013(8)
C16 0.0526(10) 0.0726(12) 0.0778(12) -0.0102(9) 0.0094(9) 0.0018(8)
C13 0.0819(13) 0.0798(13) 0.0535(10) -0.0075(9) 0.0048(9) -0.0015(10)
C7 0.0585(10) 0.0728(12) 0.0721(12) 0.0130(9) -0.0002(9) -0.0078(9)
C9 0.1009(14) 0.0668(12) 0.0491(10) 0.0003(8) 0.0032(9) -0.0081(10)
C5 0.0576(10) 0.0831(13) 0.0823(13) 0.0046(11) 0.0280(9) 0.0005(9)
C15 0.0620(11) 0.0975(16) 0.0875(15) -0.0168(12) -0.0082(11) 0.0056(11)
C6 0.0482(10) 0.0918(15) 0.0988(15) 0.0167(12) 0.0143(10) -0.0017(9)
C14 0.0829(14) 0.0998(16) 0.0674(12) -0.0122(11) -0.0128(11) 0.0055(12)

loop_
_atom_type_symbol
_atom_type_description
_atom_type_scat_dispersion_real
_atom_type_scat_dispersion_imag
_atom_type_scat_source
C C 0.0033 0.0016 'International Tables Vol C Tables 4.2.6.8 and 6.1.1.4'
H H 0.0000 0.0000 'International Tables Vol C Tables 4.2.6.8 and 6.1.1.4'
N N 0.0061 0.0033 'International Tables Vol C Tables 4.2.6.8 and 6.1.1.4'

loop_
_geom_angle_atom_site_label_1
_geom_angle_atom_site_label_2
_geom_angle_atom_site_label_3
_geom_angle
C1 C2 C3 105.54(14)
C1 C2 C10 128.83(14)
C3 C2 C10 125.53(14)
C4 C3 C8 118.08(14)
C4 C3 C2 135.01(15)
C8 C3 C2 106.90(13)
C11 C10 N2 108.09(14)
C11 C10 C2 128.51(14)
N2 C10 C2 123.39(14)
C13 C12 C11 135.01(16)
C13 C12 C17 118.46(15)
C11 C12 C17 106.52(14)
C17 N2 C10 108.82(12)
C17 N2 C18 123.68(13)
C10 N2 C18 127.27(13)
C10 C11 C12 108.53(14)
C10 C11 H11 125.7
C12 C11 H11 125.7
N2 C17 C16 130.01(15)
N2 C17 C12 108.04(13)
C16 C17 C12 121.96(15)
N1 C1 C2 111.13(14)
N1 C1 H1 124.4
C2 C1 H1 124.4
C1 N1 C8 108.52(13)
C1 N1 C9 125.59(15)
C8 N1 C9 125.88(15)
N1 C8 C7 129.57(16)
N1 C8 C3 107.90(14)
C7 C8 C3 122.52(16)
C5 C4 C3 119.37(16)
C5 C4 H4 120.3
C3 C4 H4 120.3
N2 C18 H18A 109.5
N2 C18 H18B 109.5
H18A C18 H18B 109.5
N2 C18 H18C 109.5
H18A C18 H18C 109.5
H18B C18 H18C 109.5
C15 C16 C17 117.47(18)
C15 C16 H16 121.3
C17 C16 H16 121.3
C14 C13 C12 119.24(18)
C14 C13 H13 120.4
C12 C13 H13 120.4
C6 C7 C8 117.46(17)
C6 C7 H7 121.3
C8 C7 H7 121.3
N1 C9 H9A 109.5
N1 C9 H9B 109.5
H9A C9 H9B 109.5
N1 C9 H9C 109.5
H9A C9 H9C 109.5
H9B C9 H9C 109.5
C4 C5 C6 121.12(17)
C4 C5 H5 119.4
C6 C5 H5 119.4
C16 C15 C14 121.76(19)
C16 C15 H15 119.1
C14 C15 H15 119.1
C7 C6 C5 121.45(17)
C7 C6 H6 119.3
C5 C6 H6 119.3
C13 C14 C15 121.10(18)
C13 C14 H14 119.5
C15 C14 H14 119.5

loop_
_geom_bond_atom_site_label_1
_geom_bond_atom_site_label_2
_geom_bond_distance
C2 C1 1.376(2)
C2 C3 1.445(2)
C2 C10 1.451(2)
C3 C4 1.404(2)
C3 C8 1.410(2)
C10 C11 1.374(2)
C10 N2 1.3941(18)
C12 C13 1.403(2)
C12 C11 1.410(2)
C12 C17 1.414(2)
N2 C17 1.372(2)
N2 C18 1.4571(18)
C11 H11 0.9300
C17 C16 1.392(2)
C1 N1 1.359(2)
C1 H1 0.9300
N1 C8 1.382(2)
N1 C9 1.456(2)
C8 C7 1.385(2)
C4 C5 1.372(2)
C4 H4 0.9300
C18 H18A 0.9600
C18 H18B 0.9600
C18 H18C 0.9600
C16 C15 1.369(3)
C16 H16 0.9300
C13 C14 1.367(3)
C13 H13 0.9300
C7 C6 1.377(3)
C7 H7 0.9300
C9 H9A 0.9600
C9 H9B 0.9600
C9 H9C 0.9600
C5 C6 1.388(2)
C5 H5 0.9300
C15 C14 1.394(3)
C15 H15 0.9300
C6 H6 0.9300
C14 H14 0.9300

loop_
_geom_torsion_atom_site_label_1
_geom_torsion_atom_site_label_2
_geom_torsion_atom_site_label_3
_geom_torsion_atom_site_label_4
_geom_torsion
C1 C2 C3 C4 178.98(17)
C10 C2 C3 C4 -4.4(3)
C1 C2 C3 C8 -0.14(16)
C10 C2 C3 C8 176.51(13)
C1 C2 C10 C11 149.26(17)
C3 C2 C10 C11 -26.6(2)
C1 C2 C10 N2 -30.5(2)
C3 C2 C10 N2 153.60(14)
C11 C10 N2 C17 -0.76(17)
C2 C10 N2 C17 179.07(13)
C11 C10 N2 C18 173.79(14)
C2 C10 N2 C18 -6.4(2)
N2 C10 C11 C12 0.40(17)
C2 C10 C11 C12 -179.43(14)
C13 C12 C11 C10 179.10(18)
C17 C12 C11 C10 0.10(17)
C10 N2 C17 C16 -179.29(16)
C18 N2 C17 C16 5.9(3)
C10 N2 C17 C12 0.82(16)
C18 N2 C17 C12 -173.97(13)
C13 C12 C17 N2 -179.76(14)
C11 C12 C17 N2 -0.57(17)
C13 C12 C17 C16 0.3(2)
C11 C12 C17 C16 179.53(15)
C3 C2 C1 N1 0.05(17)
C10 C2 C1 N1 -176.45(13)
C2 C1 N1 C8 0.06(17)
C2 C1 N1 C9 -179.27(14)
C1 N1 C8 C7 -179.67(16)
C9 N1 C8 C7 -0.3(3)
C1 N1 C8 C3 -0.15(16)
C9 N1 C8 C3 179.18(13)
C4 C3 C8 N1 -179.11(13)
C2 C3 C8 N1 0.18(16)
C4 C3 C8 C7 0.4(2)
C2 C3 C8 C7 179.74(14)
C8 C3 C4 C5 -0.8(2)
C2 C3 C4 C5 -179.83(16)
N2 C17 C16 C15 -179.91(16)
C12 C17 C16 C15 0.0(3)
C11 C12 C13 C14 -179.19(19)
C17 C12 C13 C14 -0.3(3)
N1 C8 C7 C6 179.55(17)
C3 C8 C7 C6 0.1(2)
C3 C4 C5 C6 0.6(3)
C17 C16 C15 C14 -0.3(3)
C8 C7 C6 C5 -0.3(3)
C4 C5 C6 C7 -0.1(3)
C12 C13 C14 C15 -0.1(3)
C16 C15 C14 C13 0.4(3)

loop_
_cod_changelog_entry_id
_cod_changelog_entry_author
_cod_changelog_entry_date
_cod_changelog_entry_text
1 'Vaitkus, Antanas' 2022-06-29T12:10:00+03:00
;
 Removed the '_chemical_name_systematic' and '_chemical_name_common' data items
 that had incorrect values.
;
